data_4350232
loop_
_publ_author_name
'Peng, Rong'
'Li, Dan'
'Wu, Tao'
'Zhou, Xiao-Ping'
'Ng, Seik Weng'

_publ_section_title
;
 Increasing structure dimensionality of copper(I) complexes by varying the
 flexible thioether ligand geometry and counteranions.
;
_journal_issue 10
_journal_name_full 'Inorganic chemistry'
_journal_page_first 4035
_journal_page_last 4046
_journal_paper_doi 10.1021/ic060074x
_journal_volume 45
_journal_year 2006
_chemical_formula_moiety '[Cu2(C16H14S2N4)(SCN)2]n'
_chemical_formula_sum 'C18 H14 Cu2 N6 S4'
_chemical_formula_weight 569.68
_space_group_IT_number 15
_space_group_name_Hall '-C 2yc'
_space_group_name_H-M_alt 'C 1 2/c 1'
_symmetry_cell_setting monoclinic
_symmetry_space_group_name_H-M 'C 1 2/c 1'
_atom_sites_solution_hydrogens geom
_atom_sites_solution_primary direct
_atom_sites_solution_secondary difmap
_audit_creation_method SHELXL-97
_cell_angle_alpha 90.00
_cell_angle_beta 97.777(2)
_cell_angle_gamma 90.00
_cell_formula_units_Z 4
_cell_length_a 11.7761(14)
_cell_length_b 17.229(2)
_cell_length_c 10.4611(13)
_cell_measurement_reflns_used 6334
_cell_measurement_temperature 293(2)
_cell_measurement_theta_max 27.88
_cell_measurement_theta_min 2.11
_cell_volume 2102.9(4)
_computing_structure_refinement 'SHELXL-97 (Sheldrick, 1997)'
_computing_structure_solution 'SHELXS-97 (Sheldrick, 1990)'
_diffrn_ambient_temperature 293(2)
_diffrn_measured_fraction_theta_full 0.958
_diffrn_measured_fraction_theta_max 0.958
_diffrn_radiation_monochromator graphite
_diffrn_radiation_source 'fine-focus sealed tube'
_diffrn_radiation_type MoK\a
_diffrn_radiation_wavelength 0.71073
_diffrn_reflns_av_R_equivalents 0.0227
_diffrn_reflns_av_sigmaI/netI 0.0309
_diffrn_reflns_limit_h_max 15
_diffrn_reflns_limit_h_min -14
_diffrn_reflns_limit_k_max 22
_diffrn_reflns_limit_k_min -21
_diffrn_reflns_limit_l_max 8
_diffrn_reflns_limit_l_min -13
_diffrn_reflns_number 6334
_diffrn_reflns_theta_full 27.88
_diffrn_reflns_theta_max 27.88
_diffrn_reflns_theta_min 2.11
_exptl_absorpt_coefficient_mu 2.439
_exptl_absorpt_correction_type sadabs
_exptl_crystal_colour yellow
_exptl_crystal_density_diffrn 1.799
_exptl_crystal_density_method 'not measured'
_exptl_crystal_description block
_exptl_crystal_F_000 1144
_exptl_crystal_size_max 0.15
_exptl_crystal_size_mid 0.09
_exptl_crystal_size_min 0.06
_refine_diff_density_max 0.606
_refine_diff_density_min -0.326
_refine_diff_density_rms 0.080
_refine_ls_extinction_method none
_refine_ls_goodness_of_fit_ref 1.057
_refine_ls_hydrogen_treatment mixed
_refine_ls_matrix_type full
_refine_ls_number_parameters 137
_refine_ls_number_reflns 2412
_refine_ls_number_restraints 0
_refine_ls_restrained_S_all 1.057
_refine_ls_R_factor_all 0.0495
_refine_ls_R_factor_gt 0.0392
_refine_ls_shift/su_max 0.001
_refine_ls_shift/su_mean 0.000
_refine_ls_structure_factor_coef Fsqd
_refine_ls_weighting_details 'calc w=1/[\s^2^(Fo^2^)+(0.0477P)^2^+1.7432P] where P=(Fo^2^+2Fc^2^)/3'
_refine_ls_weighting_scheme calc
_refine_ls_wR_factor_gt 0.0892
_refine_ls_wR_factor_ref 0.0986
_reflns_number_gt 2012
_reflns_number_total 2412
_reflns_threshold_expression >2sigma(I)
_cod_data_source_file ic060074xrom20060115_103604.cif
_cod_data_source_block Complex_9
_cod_depositor_comments
;
The following automatic conversions were performed:

data item '_symmetry_cell_setting' value 'Monoclinic' was changed to
'monoclinic' in accordance with the
/home/saulius/struct/COD-crude-data/automatic-downloads/DataCite-retrospective/ACS/depositions/lib/dictionaries/cif_core.dic
dictionary named 'cif_core.dic' version 2.4.2 last updated on
2011-04-26.

Automatic conversion script
Id: cif_fix_values 6909 2019-04-08 15:41:33Z antanas 
;
_cod_original_cell_volume 2102.9(5)
_cod_original_sg_symbol_H-M c2/c
_cod_database_code 4350232

loop_
_symmetry_equiv_pos_as_xyz
'x, y, z'
'-x, y, -z+1/2'
'x+1/2, y+1/2, z'
'-x+1/2, y+1/2, -z+1/2'
'-x, -y, -z'
'x, -y, z-1/2'
'-x+1/2, -y+1/2, -z'
'x+1/2, -y+1/2, z-1/2'

loop_
_atom_site_label
_atom_site_type_symbol
_atom_site_fract_x
_atom_site_fract_y
_atom_site_fract_z
_atom_site_U_iso_or_equiv
_atom_site_adp_type
_atom_site_occupancy
_atom_site_symmetry_multiplicity
_atom_site_calc_flag
_atom_site_refinement_flags
C8 C 0.9011(3) 0.52048(17) 0.9224(3) 0.0436(7) Uani 1 1 d .
H8 H 0.8342 0.5338 0.8690 0.052 Uiso 1 1 calc R
Cu1 Cu 1.0000 0.14235(3) 1.2500 0.03655(16) Uani 1 2 d S
Cu2 Cu 1.0000 -0.03291(4) 1.2500 0.0574(2) Uani 1 2 d S
S2 S 1.15238(6) 0.06035(4) 1.17900(6) 0.03504(18) Uani 1 1 d .
S1 S 1.08079(7) 0.27840(4) 1.08296(8) 0.0467(2) Uani 1 1 d .
N3 N 0.9229(2) -0.06357(14) 1.0864(2) 0.0391(6) Uani 1 1 d .
N1 N 0.91574(18) 0.17832(12) 1.0779(2) 0.0291(5) Uani 1 1 d .
C9 C 1.1079(2) 0.06233(14) 1.0228(3) 0.0306(6) Uani 1 1 d .
N2 N 0.9163(2) 0.25253(15) 0.8861(2) 0.0430(6) Uani 1 1 d .
C4 C 0.9578(2) 0.23298(14) 1.0057(2) 0.0307(5) Uani 1 1 d .
C1 C 0.8231(2) 0.14025(16) 1.0197(3) 0.0375(6) Uani 1 1 d .
H1 H 0.7911 0.1014 1.0652 0.045 Uiso 1 1 calc R
C7 C 0.9523(3) 0.44948(17) 0.9059(3) 0.0441(7) Uani 1 1 d .
H7 H 0.9192 0.4156 0.8422 0.053 Uiso 1 1 calc R
C5 C 1.1100(3) 0.35161(17) 0.9664(3) 0.0455(7) Uani 1 1 d .
H5A H 1.1921 0.3597 0.9737 0.055 Uiso 1 1 calc R
H5B H 1.0843 0.3324 0.8802 0.055 Uiso 1 1 calc R
C6 C 1.0527(2) 0.42838(16) 0.9835(3) 0.0369(6) Uani 1 1 d .
C2 C 0.7744(3) 0.15620(18) 0.8969(3) 0.0473(8) Uani 1 1 d .
H2 H 0.7102 0.1295 0.8580 0.057 Uiso 1 1 calc R
C3 C 0.8249(3) 0.2137(2) 0.8337(3) 0.0534(8) Uani 1 1 d .
H3 H 0.7933 0.2260 0.7498 0.064 Uiso 1 1 calc R

loop_
_atom_site_aniso_label
_atom_site_aniso_U_11
_atom_site_aniso_U_22
_atom_site_aniso_U_33
_atom_site_aniso_U_23
_atom_site_aniso_U_13
_atom_site_aniso_U_12
C8 0.0374(16) 0.0438(16) 0.0468(17) 0.0067(13) -0.0042(13) -0.0036(13)
Cu1 0.0440(3) 0.0408(3) 0.0229(2) 0.000 -0.0026(2) 0.000
Cu2 0.0777(5) 0.0689(4) 0.0224(3) 0.000 -0.0053(3) 0.000
S2 0.0358(4) 0.0458(4) 0.0230(3) -0.0011(3) 0.0021(3) 0.0018(3)
S1 0.0430(4) 0.0408(4) 0.0510(5) 0.0121(3) -0.0131(3) -0.0123(3)
N3 0.0465(15) 0.0446(14) 0.0263(12) -0.0039(9) 0.0060(10) -0.0035(11)
N1 0.0313(12) 0.0294(11) 0.0259(11) 0.0016(8) 0.0019(9) -0.0005(9)
C9 0.0314(14) 0.0331(13) 0.0283(14) -0.0031(10) 0.0073(11) -0.0013(10)
N2 0.0419(14) 0.0495(14) 0.0350(13) 0.0110(10) -0.0045(11) -0.0077(11)
C4 0.0316(14) 0.0293(12) 0.0304(13) 0.0005(10) 0.0009(11) 0.0006(10)
C1 0.0329(15) 0.0386(14) 0.0393(15) 0.0043(11) -0.0007(12) -0.0059(12)
C7 0.0473(18) 0.0421(16) 0.0412(17) -0.0009(12) -0.0006(14) -0.0080(13)
C5 0.0406(17) 0.0396(16) 0.059(2) 0.0080(13) 0.0156(15) -0.0072(13)
C6 0.0367(16) 0.0335(13) 0.0420(16) 0.0067(11) 0.0114(13) -0.0075(11)
C2 0.0409(17) 0.0545(18) 0.0420(17) 0.0007(13) -0.0108(14) -0.0103(14)
C3 0.060(2) 0.064(2) 0.0317(16) 0.0115(14) -0.0133(15) -0.0072(17)

loop_
_atom_type_symbol
_atom_type_description
_atom_type_scat_dispersion_real
_atom_type_scat_dispersion_imag
_atom_type_scat_source
C C 0.0033 0.0016 'International Tables Vol C Tables 4.2.6.8 and 6.1.1.4'
H H 0.0000 0.0000 'International Tables Vol C Tables 4.2.6.8 and 6.1.1.4'
N N 0.0061 0.0033 'International Tables Vol C Tables 4.2.6.8 and 6.1.1.4'
S S 0.1246 0.1234 'International Tables Vol C Tables 4.2.6.8 and 6.1.1.4'
Cu Cu 0.3201 1.2651 'International Tables Vol C Tables 4.2.6.8 and 6.1.1.4'

loop_
_geom_angle_atom_site_label_1
_geom_angle_atom_site_label_2
_geom_angle_atom_site_label_3
_geom_angle
_geom_angle_site_symmetry_1
_geom_angle_site_symmetry_3
C6 C8 C7 121.1(3) 5_767 .
C6 C8 H8 119.4 5_767 .
C7 C8 H8 119.4 . .
N1 Cu1 N1 144.47(12) 2_757 .
N1 Cu1 S2 101.26(6) 2_757 2_757
N1 Cu1 S2 98.80(6) . 2_757
N1 Cu1 S2 98.80(6) 2_757 .
N1 Cu1 S2 101.26(6) . .
S2 Cu1 S2 110.40(4) 2_757 .
N1 Cu1 Cu2 107.77(6) 2_757 .
N1 Cu1 Cu2 107.77(6) . .
S2 Cu1 Cu2 55.200(19) 2_757 .
S2 Cu1 Cu2 55.200(19) . .
N3 Cu2 N3 147.71(15) . 2_757
N3 Cu2 S2 100.33(8) . .
N3 Cu2 S2 99.53(8) 2_757 .
N3 Cu2 S2 99.53(8) . 2_757
N3 Cu2 S2 100.33(8) 2_757 2_757
S2 Cu2 S2 103.36(4) . 2_757
N3 Cu2 Cu1 106.15(7) . .
N3 Cu2 Cu1 106.15(7) 2_757 .
S2 Cu2 Cu1 51.679(19) . .
S2 Cu2 Cu1 51.679(19) 2_757 .
C9 S2 Cu1 98.03(9) . .
C9 S2 Cu2 99.07(9) . .
Cu1 S2 Cu2 73.12(3) . .
C4 S1 C5 102.75(14) . .
C9 N3 Cu2 159.5(2) 5_757 .
C4 N1 C1 115.1(2) . .
C4 N1 Cu1 122.64(17) . .
C1 N1 Cu1 121.42(18) . .
N3 C9 S2 179.8(3) 5_757 .
C3 N2 C4 116.0(2) . .
N2 C4 N1 126.4(2) . .
N2 C4 S1 120.0(2) . .
N1 C4 S1 113.58(19) . .
N1 C1 C2 122.8(3) . .
N1 C1 H1 118.6 . .
C2 C1 H1 118.6 . .
C8 C7 C6 120.6(3) . .
C8 C7 H7 119.7 . .
C6 C7 H7 119.7 . .
C6 C5 S1 113.6(2) . .
C6 C5 H5A 108.8 . .
S1 C5 H5A 108.8 . .
C6 C5 H5B 108.8 . .
S1 C5 H5B 108.8 . .
H5A C5 H5B 107.7 . .
C8 C6 C7 118.3(3) 5_767 .
C8 C6 C5 120.4(3) 5_767 .
C7 C6 C5 121.3(3) . .
C1 C2 C3 116.5(3) . .
C1 C2 H2 121.8 . .
C3 C2 H2 121.8 . .
N2 C3 C2 123.2(3) . .
N2 C3 H3 118.4 . .
C2 C3 H3 118.4 . .

loop_
_geom_bond_atom_site_label_1
_geom_bond_atom_site_label_2
_geom_bond_distance
_geom_bond_site_symmetry_2
C8 C6 1.377(4) 5_767
C8 C7 1.385(4) .
C8 H8 0.9300 .
Cu1 N1 2.031(2) 2_757
Cu1 N1 2.031(2) .
Cu1 S2 2.4756(8) 2_757
Cu1 S2 2.4756(8) .
Cu1 Cu2 3.0195(9) .
Cu2 N3 1.900(2) .
Cu2 N3 1.900(2) 2_757
Cu2 S2 2.5911(8) .
Cu2 S2 2.5911(8) 2_757
S2 C9 1.648(3) .
S1 C4 1.745(3) .
S1 C5 1.819(3) .
N3 C9 1.151(4) 5_757
N1 C4 1.343(3) .
N1 C1 1.346(3) .
C9 N3 1.151(4) 5_757
N2 C3 1.323(4) .
N2 C4 1.324(3) .
C1 C2 1.363(4) .
C1 H1 0.9300 .
C7 C6 1.389(4) .
C7 H7 0.9300 .
C5 C6 1.506(4) .
C5 H5A 0.9700 .
C5 H5B 0.9700 .
C6 C8 1.377(4) 5_767
C2 C3 1.370(4) .
C2 H2 0.9300 .
C3 H3 0.9300 .

loop_
_geom_torsion_atom_site_label_1
_geom_torsion_atom_site_label_2
_geom_torsion_atom_site_label_3
_geom_torsion_atom_site_label_4
_geom_torsion
_geom_torsion_site_symmetry_1
_geom_torsion_site_symmetry_4
N1 Cu1 Cu2 N3 -178.97(10) 2_757 .
N1 Cu1 Cu2 N3 1.03(10) . .
S2 Cu1 Cu2 N3 89.48(8) 2_757 .
S2 Cu1 Cu2 N3 -90.52(8) . .
N1 Cu1 Cu2 N3 1.03(10) 2_757 2_757
N1 Cu1 Cu2 N3 -178.97(10) . 2_757
S2 Cu1 Cu2 N3 -90.52(8) 2_757 2_757
S2 Cu1 Cu2 N3 89.48(8) . 2_757
N1 Cu1 Cu2 S2 -88.45(7) 2_757 .
N1 Cu1 Cu2 S2 91.55(7) . .
S2 Cu1 Cu2 S2 180.0 2_757 .
N1 Cu1 Cu2 S2 91.55(7) 2_757 2_757
N1 Cu1 Cu2 S2 -88.45(7) . 2_757
S2 Cu1 Cu2 S2 180.0 . 2_757
N1 Cu1 S2 C9 -157.33(11) 2_757 .
N1 Cu1 S2 C9 -6.82(11) . .
S2 Cu1 S2 C9 97.10(9) 2_757 .
Cu2 Cu1 S2 C9 97.10(9) . .
N1 Cu1 S2 Cu2 105.57(6) 2_757 .
N1 Cu1 S2 Cu2 -103.92(6) . .
S2 Cu1 S2 Cu2 0.0 2_757 .
N3 Cu2 S2 C9 6.79(12) . .
N3 Cu2 S2 C9 161.19(12) 2_757 .
S2 Cu2 S2 C9 -95.70(9) 2_757 .
Cu1 Cu2 S2 C9 -95.70(9) . .
N3 Cu2 S2 Cu1 102.49(8) . .
N3 Cu2 S2 Cu1 -103.10(8) 2_757 .
S2 Cu2 S2 Cu1 0.0 2_757 .
N3 Cu2 N3 C9 -146.0(7) 2_757 5_757
S2 Cu2 N3 C9 -18.8(7) . 5_757
S2 Cu2 N3 C9 86.7(7) 2_757 5_757
Cu1 Cu2 N3 C9 34.0(7) . 5_757
N1 Cu1 N1 C4 48.00(19) 2_757 .
S2 Cu1 N1 C4 171.83(19) 2_757 .
S2 Cu1 N1 C4 -75.2(2) . .
Cu2 Cu1 N1 C4 -132.00(19) . .
N1 Cu1 N1 C1 -142.7(2) 2_757 .
S2 Cu1 N1 C1 -18.9(2) 2_757 .
S2 Cu1 N1 C1 94.1(2) . .
Cu2 Cu1 N1 C1 37.3(2) . .
Cu1 S2 C9 N3 -178(100) . 5_757
Cu2 S2 C9 N3 -104(100) . 5_757
C3 N2 C4 N1 -0.3(5) . .
C3 N2 C4 S1 178.1(2) . .
C1 N1 C4 N2 0.7(4) . .
Cu1 N1 C4 N2 170.6(2) . .
C1 N1 C4 S1 -177.81(19) . .
Cu1 N1 C4 S1 -7.9(3) . .
C5 S1 C4 N2 4.8(3) . .
C5 S1 C4 N1 -176.6(2) . .
C4 N1 C1 C2 -0.6(4) . .
Cu1 N1 C1 C2 -170.7(2) . .
C6 C8 C7 C6 -0.6(5) 5_767 .
C4 S1 C5 C6 90.2(2) . .
C8 C7 C6 C8 0.6(5) . 5_767
C8 C7 C6 C5 -179.6(3) . .
S1 C5 C6 C8 79.3(3) . 5_767
S1 C5 C6 C7 -100.5(3) . .
N1 C1 C2 C3 0.2(5) . .
C4 N2 C3 C2 -0.2(5) . .
C1 C2 C3 N2 0.2(5) . .
